data_7716276
loop_
_publ_author_name
'Regueiro, Alejandro'
'Garc&#xed;a-L&#xf3;pez, V&#xed;ctor'
'Forment-Aliaga, Alicia'
'Clemente-Le&#xf3;n, Miguel'

_publ_section_title
;
 Chiral spin-crossover complexes based on an enantiopure Schiff base
 ligand with three chiral carbon centers.
;
_journal_issue 25
_journal_name_full 'Dalton transactions (Cambridge, England : 2003)'
_journal_page_first 10637
_journal_page_last 10643
_journal_paper_doi 10.1039/d4dt00924j
_journal_volume 53
_journal_year 2024
_chemical_formula_moiety 'C23 H26 Fe N6 O Se2'
_chemical_formula_sum 'C23 H26 Fe N6 O Se2'
_chemical_formula_weight 616.27
_space_group_crystal_system monoclinic
_space_group_IT_number 4
_space_group_name_Hall 'P 2yb'
_space_group_name_H-M_alt 'P 1 21 1'
_atom_sites_solution_hydrogens geom
_atom_sites_solution_primary dual
_audit_creation_date 2024-05-02
_audit_creation_method
;
Olex2 1.2
(compiled May 18 2018 14:05:52 for OlexSys, GUI svn.r5506)
;
_audit_update_record
;
2024-05-02 deposited with the CCDC.	2024-06-03 downloaded from the CCDC.
;
_cell_angle_alpha 90
_cell_angle_beta 98.118(5)
_cell_angle_gamma 90
_cell_formula_units_Z 2
_cell_length_a 8.8057(4)
_cell_length_b 14.4435(5)
_cell_length_c 9.8922(5)
_cell_measurement_reflns_used 1623
_cell_measurement_temperature 159.90(14)
_cell_measurement_theta_max 19.0970
_cell_measurement_theta_min 3.2190
_cell_volume 1245.53(10)
_computing_cell_refinement 'CrysAlisPro 1.171.41.109a (Rigaku OD, 2021)'
_computing_data_collection 'CrysAlisPro 1.171.41.109a (Rigaku OD, 2021)'
_computing_data_reduction 'CrysAlisPro 1.171.41.109a (Rigaku OD, 2021)'
_computing_molecular_graphics 'Olex2 (Dolomanov et al., 2009)'
_computing_publication_material 'Olex2 (Dolomanov et al., 2009)'
_computing_structure_refinement 'ShelXL (Sheldrick, 2015)'
_computing_structure_solution 'ShelXT (Sheldrick, 2015)'
_diffrn_ambient_environment N~2~
_diffrn_ambient_temperature 159.90(14)
_diffrn_detector 'CCD plate'
_diffrn_detector_area_resol_mean 16.0267
_diffrn_detector_type Sapphire3
_diffrn_measured_fraction_theta_full 0.815
_diffrn_measured_fraction_theta_max 0.815
_diffrn_measurement_details
;
List of Runs (angles in degrees, time in seconds):

  # Type    Start    End  Width  t~exp~   \w     \q     \k     \f   Frames
#--------------------------------------------------------------------------
  1  \w    -20.00  24.00   1.00    5.00    --   -7.73 -77.00   0.00   44
  2  \w    -17.00  71.00   1.00    5.00    --    8.59  38.00 -60.00   88
  3  \w      0.00  44.00   1.00    5.00    --    8.59 -99.00   0.00   44
  4  \w    -64.00  36.00   1.00    5.00    --    8.59 -38.00 120.00  100
;
_diffrn_measurement_device 'four-circle diffractometer'
_diffrn_measurement_device_type 'SuperNova, Single source at offset/far, Sapphire3'
_diffrn_measurement_method '\w scans'
_diffrn_orient_matrix_type 'CrysAlisPro convention (1999,Acta A55,543-557)'
_diffrn_orient_matrix_UB_11 -0.0662859000
_diffrn_orient_matrix_UB_12 -0.0135807000
_diffrn_orient_matrix_UB_13 -0.0449237000
_diffrn_orient_matrix_UB_21 0.0460889000
_diffrn_orient_matrix_UB_22 -0.0279545000
_diffrn_orient_matrix_UB_23 -0.0369176000
_diffrn_orient_matrix_UB_31 -0.0102995000
_diffrn_orient_matrix_UB_32 -0.0380175000
_diffrn_orient_matrix_UB_33 0.0431598000
_diffrn_radiation_monochromator mirror
_diffrn_radiation_probe x-ray
_diffrn_radiation_type MoK\a
_diffrn_radiation_wavelength 0.71073
_diffrn_reflns_av_R_equivalents 0.0480
_diffrn_reflns_av_unetI/netI 0.0891
_diffrn_reflns_Laue_measured_fraction_full 0.815
_diffrn_reflns_Laue_measured_fraction_max 0.815
_diffrn_reflns_limit_h_max 10
_diffrn_reflns_limit_h_min -8
_diffrn_reflns_limit_k_max 14
_diffrn_reflns_limit_k_min -15
_diffrn_reflns_limit_l_max 9
_diffrn_reflns_limit_l_min -10
_diffrn_reflns_number 5620
_diffrn_reflns_point_group_measured_fraction_full 0.709
_diffrn_reflns_point_group_measured_fraction_max 0.709
_diffrn_reflns_theta_full 24.460
_diffrn_reflns_theta_max 24.460
_diffrn_reflns_theta_min 2.821
_diffrn_source 'micro-focus sealed X-ray tube'
_diffrn_source_type 'SuperNova (Mo) X-ray Source'
_exptl_absorpt_coefficient_mu 3.555
_exptl_absorpt_correction_T_max 1.00000
_exptl_absorpt_correction_T_min 0.93864
_exptl_absorpt_correction_type multi-scan
_exptl_absorpt_process_details
;
CrysAlisPro 1.171.41.109a (Rigaku Oxford Diffraction, 2021)
Empirical absorption correction using spherical harmonics,
implemented in SCALE3 ABSPACK scaling algorithm.
;
_exptl_crystal_colour brown
_exptl_crystal_colour_primary brown
_exptl_crystal_density_diffrn 1.643
_exptl_crystal_description block
_exptl_crystal_F_000 616
_exptl_crystal_size_max 0.19
_exptl_crystal_size_mid 0.1
_exptl_crystal_size_min 0.1
_refine_diff_density_max 0.488
_refine_diff_density_min -0.362
_refine_diff_density_rms 0.092
_refine_ls_abs_structure_details
;
 Flack x determined using 758 quotients [(I+)-(I-)]/[(I+)+(I-)]
 (Parsons, Flack and Wagner, Acta Cryst. B69 (2013) 249-259).
;
_refine_ls_abs_structure_Flack -0.007(16)
_refine_ls_extinction_method none
_refine_ls_goodness_of_fit_ref 1.023
_refine_ls_hydrogen_treatment constr
_refine_ls_matrix_type full
_refine_ls_number_parameters 299
_refine_ls_number_reflns 2934
_refine_ls_number_restraints 1
_refine_ls_restrained_S_all 1.022
_refine_ls_R_factor_all 0.0725
_refine_ls_R_factor_gt 0.0494
_refine_ls_shift/su_max 0.000
_refine_ls_shift/su_mean 0.000
_refine_ls_structure_factor_coef Fsqd
_refine_ls_weighting_details 'w=1/[\s^2^(Fo^2^)+(0.0270P)^2^] where P=(Fo^2^+2Fc^2^)/3'
_refine_ls_weighting_scheme calc
_refine_ls_wR_factor_gt 0.0776
_refine_ls_wR_factor_ref 0.0880
_reflns_Friedel_coverage 0.665
_reflns_Friedel_fraction_full 0.593
_reflns_Friedel_fraction_max 0.593
_reflns_number_gt 2334
_reflns_number_total 2934
_reflns_threshold_expression 'I > 2\s(I)'
_cod_data_source_file d4dt00924j2.cif
_cod_data_source_block agrmor01_1a_vt_1_160_00_auto
_cod_depositor_comments 'Adding full bibliography for 7716275--7716292.cif.'
_cod_database_code 7716276
_shelx_shelxl_version_number 2018/1
_shelx_space_group_comment
;
The symmetry employed for this shelxl refinement is uniquely defined
by the following loop, which should always be used as a source of
symmetry information in preference to the above space-group names.
They are only intended as comments.
;
_shelx_estimated_absorpt_t_max 0.718
_shelx_estimated_absorpt_t_min 0.552
_reflns_odcompleteness_completeness 81.51
_reflns_odcompleteness_iscentric 1
_reflns_odcompleteness_theta 24.41
_olex2_refinement_description
;
1. Fixed Uiso
 At 1.2 times of:
  All C(H) groups, All C(H,H) groups, All N(H) groups
 At 1.5 times of:
  All C(H,H,H) groups
2.a Ternary CH refined with riding coordinates:
 N004(H004), C00D(H00D), C00H(H00H), C00O(H00O)
2.b Secondary CH2 refined with riding coordinates:
 C00C(H00A,H00B), C00F(H00C,H00F), C00R(H00G,H00J), C00U(H00L,H00R), C00W(H00U,
 H00V)
2.c Aromatic/amide H refined with riding coordinates:
 C00E(H00E), C00I(H00I), C00K(H00K), C00M(H00M), C00N(H00N), C00P(H00P),
 C00Q(H00Q), C00S(H00S), C00T(H00T)
2.d Idealised Me refined as rotating group:
 C00X(H00W,H00X,H00Y)
;
_olex2_submission_special_instructions 'No special instructions were received'
_oxdiff_exptl_absorpt_empirical_details
;
Empirical correction (ABSPACK) includes:
- Absorption correction using spherical harmonics
- Frame scaling
;
_oxdiff_exptl_absorpt_empirical_full_max 1.116
_oxdiff_exptl_absorpt_empirical_full_min 0.884

loop_
_space_group_symop_operation_xyz
'x, y, z'
'-x, y+1/2, -z'

loop_
_atom_site_label
_atom_site_type_symbol
_atom_site_fract_x
_atom_site_fract_y
_atom_site_fract_z
_atom_site_U_iso_or_equiv
_atom_site_adp_type
_atom_site_occupancy
_atom_site_site_symmetry_order
_atom_site_calc_flag
_atom_site_refinement_flags_posn
_atom_site_refinement_flags_adp
_atom_site_refinement_flags_occupancy
_atom_site_disorder_assembly
_atom_site_disorder_group
Se01 Se 0.77062(17) 0.42492(9) 0.72890(14) 0.0491(5) Uani 1 1 d . . . . .
Se02 Se 0.31142(19) 0.18799(9) 0.24799(14) 0.0545(5) Uani 1 1 d . . . . .
Fe03 Fe 0.4377(2) 0.51954(12) 0.31194(17) 0.0326(5) Uani 1 1 d . . . . .
N004 N 0.6226(11) 0.5394(6) 0.2092(9) 0.028(3) Uani 1 1 d . . . . .
H004 H 0.715134 0.506617 0.256552 0.033 Uiso 1 1 calc R . . . .
N005 N 0.3328(13) 0.5381(6) 0.1218(10) 0.031(3) Uani 1 1 d . . . . .
O006 O 0.8815(12) 0.4296(8) 0.1511(12) 0.077(3) Uani 1 1 d . . . . .
N007 N 0.2560(14) 0.5400(9) 0.3988(11) 0.045(3) Uani 1 1 d . . . . .
N008 N 0.4707(12) 0.6448(7) 0.3586(10) 0.036(3) Uani 1 1 d . . . . .
N009 N 0.3944(13) 0.3865(8) 0.2834(10) 0.043(3) Uani 1 1 d . . . . .
N00A N 0.5666(12) 0.4847(6) 0.4823(12) 0.036(3) Uani 1 1 d . . . . .
C00B C 0.4167(14) 0.5242(8) 0.0201(13) 0.029(3) Uani 1 1 d . . . . .
C00C C 0.8130(14) 0.6685(8) 0.1740(12) 0.035(3) Uani 1 1 d . . . . .
H00A H 0.890339 0.639454 0.243499 0.043 Uiso 1 1 calc R . . . .
H00B H 0.829089 0.644915 0.083135 0.043 Uiso 1 1 calc R . . . .
C00D C 0.6197(14) 0.6833(9) 0.3388(12) 0.033(3) Uani 1 1 d . . . . .
H00D H 0.697677 0.656668 0.411779 0.040 Uiso 1 1 calc R . . . .
C00E C 0.1121(19) 0.5479(8) -0.0481(15) 0.047(4) Uani 1 1 d . . . . .
H00E H 0.003934 0.553876 -0.069394 0.056 Uiso 1 1 calc R . . . .
C00F C 0.6248(15) 0.4000(8) 0.0608(13) 0.036(3) Uani 1 1 d . . . . .
H00C H 0.564373 0.365742 0.121585 0.043 Uiso 1 1 calc R . . . .
H00F H 0.591587 0.377760 -0.033439 0.043 Uiso 1 1 calc R . . . .
C00G C 0.2443(17) 0.6275(12) 0.4480(13) 0.048(4) Uani 1 1 d . . . . .
C00H C 0.6530(14) 0.6433(7) 0.2018(12) 0.031(3) Uani 1 1 d . . . . .
H00H H 0.577218 0.670128 0.127324 0.037 Uiso 1 1 calc R . . . .
C00I C 0.1393(19) 0.4818(10) 0.4159(14) 0.056(5) Uani 1 1 d . . . . .
H00I H 0.143431 0.420198 0.383130 0.067 Uiso 1 1 calc R . . . .
C00J C 0.6456(16) 0.4627(8) 0.5802(15) 0.033(3) Uani 1 1 d . . . . .
C00K C 0.1818(18) 0.5513(8) 0.0835(14) 0.040(4) Uani 1 1 d . . . . .
H00K H 0.119899 0.563808 0.152663 0.048 Uiso 1 1 calc R . . . .
C00L C 0.789(2) 0.3752(11) 0.0994(16) 0.058(5) Uani 1 1 d . . . . .
C00M C 0.201(2) 0.5355(9) -0.1490(15) 0.052(4) Uani 1 1 d . . . . .
H00M H 0.156627 0.534071 -0.242139 0.062 Uiso 1 1 calc R . . . .
C00N C 0.3750(16) 0.6848(10) 0.4273(13) 0.047(4) Uani 1 1 d . . . . .
H00N H 0.388739 0.746134 0.461359 0.056 Uiso 1 1 calc R . . . .
C00O C 0.5827(14) 0.5048(8) 0.0668(12) 0.034(3) Uani 1 1 d . . . . .
H00O H 0.644942 0.539811 0.006833 0.041 Uiso 1 1 calc R . . . .
C00P C 0.3569(19) 0.5253(9) -0.1135(15) 0.050(4) Uani 1 1 d . . . . .
H00P H 0.421688 0.519084 -0.182008 0.060 Uiso 1 1 calc R . . . .
C00Q C 0.0139(18) 0.5072(13) 0.4787(16) 0.068(5) Uani 1 1 d . . . . .
H00Q H -0.065574 0.464004 0.487399 0.081 Uiso 1 1 calc R . . . .
C00R C 0.8329(17) 0.7733(9) 0.1783(13) 0.049(4) Uani 1 1 d . . . . .
H00G H 0.939242 0.788975 0.165129 0.059 Uiso 1 1 calc R . . . .
H00J H 0.762541 0.801493 0.102558 0.059 Uiso 1 1 calc R . . . .
C00S C 0.007(2) 0.5970(15) 0.5284(17) 0.071(5) Uani 1 1 d . . . . .
H00S H -0.077198 0.615792 0.572336 0.086 Uiso 1 1 calc R . . . .
C00T C 0.124(2) 0.6586(12) 0.5135(15) 0.070(5) Uani 1 1 d . . . . .
H00T H 0.121591 0.720218 0.546760 0.084 Uiso 1 1 calc R . . . .
C00U C 0.6414(17) 0.7883(8) 0.3421(13) 0.045(4) Uani 1 1 d . . . . .
H00L H 0.562705 0.817642 0.274123 0.054 Uiso 1 1 calc R . . . .
H00R H 0.628680 0.812301 0.433566 0.054 Uiso 1 1 calc R . . . .
C00V C 0.3589(17) 0.3088(11) 0.2687(13) 0.046(4) Uani 1 1 d . . . . .
C00W C 0.8006(17) 0.8123(8) 0.3100(14) 0.047(4) Uani 1 1 d . . . . .
H00U H 0.810989 0.880527 0.307246 0.056 Uiso 1 1 calc R . . . .
H00V H 0.877986 0.788796 0.384336 0.056 Uiso 1 1 calc R . . . .
C00X C 0.8337(19) 0.2791(9) 0.0739(17) 0.085(6) Uani 1 1 d . . . . .
H00W H 0.945688 0.273558 0.090231 0.128 Uiso 1 1 calc GR . . . .
H00X H 0.796176 0.262437 -0.021021 0.128 Uiso 1 1 calc GR . . . .
H00Y H 0.788658 0.237301 0.135454 0.128 Uiso 1 1 calc GR . . . .

loop_
_atom_site_aniso_label
_atom_site_aniso_U_11
_atom_site_aniso_U_22
_atom_site_aniso_U_33
_atom_site_aniso_U_23
_atom_site_aniso_U_13
_atom_site_aniso_U_12
Se01 0.0419(10) 0.0632(10) 0.0402(9) 0.0135(8) -0.0016(7) -0.0033(8)
Se02 0.0742(13) 0.0406(9) 0.0488(10) 0.0020(7) 0.0086(9) -0.0051(9)
Fe03 0.0247(12) 0.0404(11) 0.0318(12) 0.0037(9) 0.0008(9) -0.0016(11)
N004 0.022(7) 0.034(7) 0.025(6) 0.001(5) -0.005(5) 0.006(5)
N005 0.023(7) 0.035(7) 0.033(7) -0.001(5) -0.003(6) -0.002(5)
O006 0.041(7) 0.073(8) 0.110(10) -0.029(8) -0.011(7) -0.002(7)
N007 0.036(9) 0.055(9) 0.042(8) 0.013(6) 0.001(6) 0.001(7)
N008 0.018(7) 0.058(7) 0.033(7) 0.017(5) 0.009(6) 0.014(6)
N009 0.044(8) 0.050(8) 0.036(8) 0.006(6) 0.009(6) -0.004(6)
N00A 0.025(8) 0.038(7) 0.045(8) 0.001(5) 0.009(6) -0.004(5)
C00B 0.022(8) 0.034(8) 0.029(9) 0.001(7) -0.007(7) 0.002(8)
C00C 0.035(9) 0.038(9) 0.036(9) -0.005(6) 0.013(7) -0.010(7)
C00D 0.030(9) 0.035(8) 0.034(8) 0.004(7) 0.004(7) 0.009(8)
C00E 0.050(12) 0.053(10) 0.035(10) -0.003(7) -0.002(10) -0.004(7)
C00F 0.031(9) 0.039(9) 0.040(9) -0.010(6) 0.008(7) -0.003(7)
C00G 0.030(10) 0.098(13) 0.016(9) 0.022(8) -0.004(7) 0.021(10)
C00H 0.026(9) 0.029(7) 0.036(9) -0.007(6) -0.001(7) 0.000(6)
C00I 0.055(13) 0.074(11) 0.036(10) 0.021(7) -0.002(9) -0.006(10)
C00J 0.023(9) 0.037(8) 0.040(9) 0.001(6) 0.009(8) -0.006(6)
C00K 0.040(11) 0.047(9) 0.033(10) 0.002(7) 0.003(8) -0.004(7)
C00L 0.056(13) 0.059(12) 0.059(12) -0.013(9) 0.011(10) 0.003(10)
C00M 0.068(14) 0.043(10) 0.036(10) 0.002(7) -0.022(10) -0.002(10)
C00N 0.041(10) 0.055(9) 0.044(9) 0.009(8) 0.007(8) 0.013(9)
C00O 0.034(9) 0.034(8) 0.036(9) -0.004(6) 0.011(7) -0.010(7)
C00P 0.066(13) 0.043(9) 0.042(11) 0.011(8) 0.012(9) 0.016(10)
C00Q 0.040(11) 0.115(16) 0.052(11) 0.031(11) 0.018(9) 0.017(11)
C00R 0.045(11) 0.058(10) 0.044(10) 0.003(7) 0.006(8) -0.010(8)
C00S 0.039(12) 0.134(17) 0.044(11) 0.020(11) 0.013(9) 0.023(13)
C00T 0.047(12) 0.117(16) 0.046(12) 0.010(10) 0.002(9) 0.032(12)
C00U 0.070(12) 0.022(8) 0.045(10) -0.008(6) 0.012(8) -0.004(7)
C00V 0.043(11) 0.068(12) 0.031(10) 0.007(7) 0.014(7) 0.019(9)
C00W 0.051(11) 0.035(8) 0.053(11) 0.007(7) 0.005(8) -0.018(8)
C00X 0.086(15) 0.046(11) 0.127(16) -0.008(10) 0.025(13) 0.022(10)

loop_
_atom_type_symbol
_atom_type_description
_atom_type_scat_dispersion_real
_atom_type_scat_dispersion_imag
_atom_type_scat_source
C C 0.0033 0.0016 'International Tables Vol C Tables 4.2.6.8 and 6.1.1.4'
H H 0.0000 0.0000 'International Tables Vol C Tables 4.2.6.8 and 6.1.1.4'
Fe Fe 0.3463 0.8444 'International Tables Vol C Tables 4.2.6.8 and 6.1.1.4'
N N 0.0061 0.0033 'International Tables Vol C Tables 4.2.6.8 and 6.1.1.4'
O O 0.0106 0.0060 'International Tables Vol C Tables 4.2.6.8 and 6.1.1.4'
Se Se -0.0929 2.2259 'International Tables Vol C Tables 4.2.6.8 and 6.1.1.4'

loop_
_geom_angle_atom_site_label_1
_geom_angle_atom_site_label_2
_geom_angle_atom_site_label_3
_geom_angle
_geom_angle_site_symmetry_1
_geom_angle_site_symmetry_3
_geom_angle_publ_flag
N005 Fe03 N004 79.0(4) . . ?
N007 Fe03 N004 162.9(4) . . ?
N007 Fe03 N005 95.5(4) . . ?
N007 Fe03 N009 93.3(5) . . ?
N007 Fe03 N00A 94.1(4) . . ?
N008 Fe03 N004 83.2(4) . . ?
N008 Fe03 N005 97.9(4) . . ?
N008 Fe03 N007 81.6(5) . . ?
N008 Fe03 N009 173.4(4) . . ?
N008 Fe03 N00A 89.1(4) . . ?
N009 Fe03 N004 102.5(4) . . ?
N009 Fe03 N005 86.6(4) . . ?
N00A Fe03 N004 93.3(4) . . ?
N00A Fe03 N005 168.8(4) . . ?
N00A Fe03 N009 87.1(4) . . ?
Fe03 N004 H004 110.6 . . ?
C00H N004 Fe03 108.5(7) . . ?
C00H N004 H004 110.6 . . ?
C00O N004 Fe03 108.8(7) . . ?
C00O N004 H004 110.6 . . ?
C00O N004 C00H 107.7(8) . . ?
C00B N005 Fe03 117.1(9) . . ?
C00B N005 C00K 115.9(11) . . ?
C00K N005 Fe03 126.4(10) . . ?
C00G N007 Fe03 114.0(10) . . ?
C00I N007 Fe03 130.3(11) . . ?
C00I N007 C00G 115.6(13) . . ?
C00D N008 Fe03 116.3(8) . . ?
C00N N008 Fe03 118.0(10) . . ?
C00N N008 C00D 124.4(12) . . ?
C00V N009 Fe03 175.4(11) . . ?
C00J N00A Fe03 177.8(10) . . ?
N005 C00B C00O 114.4(11) . . ?
N005 C00B C00P 123.4(12) . . ?
C00P C00B C00O 122.2(12) . . ?
H00A C00C H00B 108.2 . . ?
C00H C00C H00A 109.7 . . ?
C00H C00C H00B 109.7 . . ?
C00R C00C H00A 109.7 . . ?
C00R C00C H00B 109.7 . . ?
C00R C00C C00H 109.8(10) . . ?
N008 C00D H00D 107.2 . . ?
N008 C00D C00H 105.2(10) . . ?
N008 C00D C00U 119.0(11) . . ?
C00H C00D H00D 107.2 . . ?
C00U C00D H00D 107.2 . . ?
C00U C00D C00H 110.6(10) . . ?
C00K C00E H00E 120.8 . . ?
C00K C00E C00M 118.4(15) . . ?
C00M C00E H00E 120.8 . . ?
H00C C00F H00F 107.3 . . ?
C00L C00F H00C 108.1 . . ?
C00L C00F H00F 108.1 . . ?
C00L C00F C00O 116.8(11) . . ?
C00O C00F H00C 108.1 . . ?
C00O C00F H00F 108.1 . . ?
N007 C00G C00N 112.0(13) . . ?
N007 C00G C00T 124.4(15) . . ?
C00T C00G C00N 123.6(16) . . ?
N004 C00H C00D 105.7(9) . . ?
N004 C00H H00H 108.2 . . ?
C00C C00H N004 114.7(10) . . ?
C00C C00H C00D 111.5(10) . . ?
C00C C00H H00H 108.2 . . ?
C00D C00H H00H 108.2 . . ?
N007 C00I H00I 118.1 . . ?
N007 C00I C00Q 123.8(15) . . ?
C00Q C00I H00I 118.1 . . ?
N00A C00J Se01 177.9(12) . . ?
N005 C00K C00E 124.0(14) . . ?
N005 C00K H00K 118.0 . . ?
C00E C00K H00K 118.0 . . ?
O006 C00L C00F 122.1(14) . . ?
O006 C00L C00X 120.9(16) . . ?
C00X C00L C00F 117.0(15) . . ?
C00E C00M H00M 120.6 . . ?
C00E C00M C00P 118.9(14) . . ?
C00P C00M H00M 120.6 . . ?
N008 C00N C00G 114.1(13) . . ?
N008 C00N H00N 122.9 . . ?
C00G C00N H00N 122.9 . . ?
N004 C00O C00B 108.6(10) . . ?
N004 C00O C00F 109.7(10) . . ?
N004 C00O H00O 108.4 . . ?
C00B C00O C00F 113.4(10) . . ?
C00B C00O H00O 108.4 . . ?
C00F C00O H00O 108.4 . . ?
C00B C00P C00M 119.2(14) . . ?
C00B C00P H00P 120.4 . . ?
C00M C00P H00P 120.4 . . ?
C00I C00Q H00Q 120.6 . . ?
C00I C00Q C00S 118.7(15) . . ?
C00S C00Q H00Q 120.6 . . ?
C00C C00R H00G 109.3 . . ?
C00C C00R H00J 109.3 . . ?
H00G C00R H00J 108.0 . . ?
C00W C00R C00C 111.5(10) . . ?
C00W C00R H00G 109.3 . . ?
C00W C00R H00J 109.3 . . ?
C00Q C00S H00S 120.3 . . ?
C00T C00S C00Q 119.5(16) . . ?
C00T C00S H00S 120.3 . . ?
C00G C00T H00T 121.0 . . ?
C00S C00T C00G 118.0(17) . . ?
C00S C00T H00T 121.0 . . ?
C00D C00U H00L 109.7 . . ?
C00D C00U H00R 109.7 . . ?
H00L C00U H00R 108.2 . . ?
C00W C00U C00D 109.8(11) . . ?
C00W C00U H00L 109.7 . . ?
C00W C00U H00R 109.7 . . ?
N009 C00V Se02 178.0(13) . . ?
C00R C00W C00U 113.2(12) . . ?
C00R C00W H00U 108.9 . . ?
C00R C00W H00V 108.9 . . ?
C00U C00W H00U 108.9 . . ?
C00U C00W H00V 108.9 . . ?
H00U C00W H00V 107.8 . . ?
C00L C00X H00W 109.5 . . ?
C00L C00X H00X 109.5 . . ?
C00L C00X H00Y 109.5 . . ?
H00W C00X H00X 109.5 . . ?
H00W C00X H00Y 109.5 . . ?
H00X C00X H00Y 109.5 . . ?

loop_
_geom_bond_atom_site_label_1
_geom_bond_atom_site_label_2
_geom_bond_distance
_geom_bond_site_symmetry_2
_geom_bond_publ_flag
Se01 C00J 1.794(15) . ?
Se02 C00V 1.799(16) . ?
Fe03 N004 2.058(9) . ?
Fe03 N005 1.993(10) . ?
Fe03 N007 1.942(12) . ?
Fe03 N008 1.880(10) . ?
Fe03 N009 1.971(12) . ?
Fe03 N00A 1.961(13) . ?
N004 H004 1.0000 . ?
N004 C00H 1.527(13) . ?
N004 C00O 1.489(13) . ?
N005 C00B 1.345(14) . ?
N005 C00K 1.344(16) . ?
O006 C00L 1.192(17) . ?
N007 C00G 1.364(17) . ?
N007 C00I 1.357(17) . ?
N008 C00D 1.463(15) . ?
N008 C00N 1.291(15) . ?
N009 C00V 1.169(14) . ?
N00A C00J 1.154(14) . ?
C00B C00O 1.496(16) . ?
C00B C00P 1.352(16) . ?
C00C H00A 0.9900 . ?
C00C H00B 0.9900 . ?
C00C C00H 1.518(15) . ?
C00C C00R 1.523(16) . ?
C00D H00D 1.0000 . ?
C00D C00H 1.539(16) . ?
C00D C00U 1.529(17) . ?
C00E H00E 0.9500 . ?
C00E C00K 1.359(16) . ?
C00E C00M 1.367(18) . ?
C00F H00C 0.9900 . ?
C00F H00F 0.9900 . ?
C00F C00L 1.49(2) . ?
C00F C00O 1.561(16) . ?
C00G C00N 1.455(18) . ?
C00G C00T 1.394(18) . ?
C00H H00H 1.0000 . ?
C00I H00I 0.9500 . ?
C00I C00Q 1.390(18) . ?
C00K H00K 0.9500 . ?
C00L C00X 1.474(18) . ?
C00M H00M 0.9500 . ?
C00M C00P 1.372(18) . ?
C00N H00N 0.9500 . ?
C00O H00O 1.0000 . ?
C00P H00P 0.9500 . ?
C00Q H00Q 0.9500 . ?
C00Q C00S 1.39(2) . ?
C00R H00G 0.9900 . ?
C00R H00J 0.9900 . ?
C00R C00W 1.483(16) . ?
C00S H00S 0.9500 . ?
C00S C00T 1.38(2) . ?
C00T H00T 0.9500 . ?
C00U H00L 0.9900 . ?
C00U H00R 0.9900 . ?
C00U C00W 1.521(17) . ?
C00W H00U 0.9900 . ?
C00W H00V 0.9900 . ?
C00X H00W 0.9800 . ?
C00X H00X 0.9800 . ?
C00X H00Y 0.9800 . ?
